data_4063574
loop_
_publ_author_name
'Yuan, Yuanyuan'
'Wang, Xiufang'
'Li, Yuxue'
'Fan, Liyan'
'Xu, Xin'
'Chen, Yaofeng'
'Li, Guangyu'
'Xia, Wei'

_publ_section_title
;
 Rapid Entry to Functionalized Boratabenzene Complexes through
 Metal-Induced Hydroboration at the Anionic 1-H-Boratabenzene Ligand
;
_journal_issue 16
_journal_name_full Organometallics
_journal_page_first 4330
_journal_paper_doi 10.1021/om200396k
_journal_volume 30
_journal_year 2011
_chemical_formula_sum 'C20 H24 B4 Cl2 Y2'
_chemical_formula_weight 556.35
_chemical_name_systematic
; 
 ? 
;
_space_group_IT_number 14
_symmetry_cell_setting monoclinic
_symmetry_space_group_name_Hall '-P 2ybc'
_symmetry_space_group_name_H-M 'P 1 21/c 1'
_atom_sites_solution_hydrogens geom
_atom_sites_solution_primary direct
_atom_sites_solution_secondary difmap
_audit_creation_method SHELXL-97
_cell_angle_alpha 90.00
_cell_angle_beta 111.903(2)
_cell_angle_gamma 90.00
_cell_formula_units_Z 2
_cell_length_a 11.8003(13)
_cell_length_b 8.5072(9)
_cell_length_c 12.3557(13)
_cell_measurement_reflns_used 2834
_cell_measurement_temperature 293(2)
_cell_measurement_theta_max 56.291
_cell_measurement_theta_min 5.964
_cell_volume 1150.8(2)
_computing_cell_refinement 'Bruker SMART'
_computing_data_collection 'Bruker SMART'
_computing_data_reduction 'Bruker SHELXTL'
_computing_molecular_graphics 'Bruker SHELXTL'
_computing_publication_material 'Bruker SHELXTL'
_computing_structure_refinement 'SHELXL-97 (Sheldrick, 1997)'
_computing_structure_solution 'SHELXS-97 (Sheldrick, 1990)'
_diffrn_ambient_temperature 293(2)
_diffrn_measured_fraction_theta_full 0.995
_diffrn_measured_fraction_theta_max 0.995
_diffrn_measurement_device_type 'CCD area detector'
_diffrn_measurement_method 'phi and omega scans'
_diffrn_radiation_monochromator graphite
_diffrn_radiation_source 'fine-focus sealed tube'
_diffrn_radiation_type MoK\a
_diffrn_radiation_wavelength 0.71073
_diffrn_reflns_av_R_equivalents 0.0932
_diffrn_reflns_av_sigmaI/netI 0.0827
_diffrn_reflns_limit_h_max 7
_diffrn_reflns_limit_h_min -14
_diffrn_reflns_limit_k_max 10
_diffrn_reflns_limit_k_min -10
_diffrn_reflns_limit_l_max 15
_diffrn_reflns_limit_l_min -14
_diffrn_reflns_number 6074
_diffrn_reflns_theta_full 26.00
_diffrn_reflns_theta_max 26.00
_diffrn_reflns_theta_min 2.98
_exptl_absorpt_coefficient_mu 5.253
_exptl_absorpt_correction_T_max 1.00000
_exptl_absorpt_correction_T_min 0.45672
_exptl_absorpt_correction_type empirical
_exptl_absorpt_process_details sadabs
_exptl_crystal_colour colorless
_exptl_crystal_density_diffrn 1.606
_exptl_crystal_density_method 'not measured'
_exptl_crystal_description prismatic
_exptl_crystal_F_000 552
_exptl_crystal_size_max 0.397
_exptl_crystal_size_mid 0.314
_exptl_crystal_size_min 0.134
_refine_diff_density_max 1.505
_refine_diff_density_min -1.136
_refine_diff_density_rms 0.172
_refine_ls_extinction_coef 0.012(3)
_refine_ls_extinction_expression Fc^*^=kFc[1+0.001xFc^2^\l^3^/sin(2\q)]^-1/4^
_refine_ls_extinction_method SHELXL
_refine_ls_goodness_of_fit_ref 1.098
_refine_ls_hydrogen_treatment mixed
_refine_ls_matrix_type full
_refine_ls_number_parameters 136
_refine_ls_number_reflns 2256
_refine_ls_number_restraints 0
_refine_ls_restrained_S_all 1.098
_refine_ls_R_factor_all 0.0743
_refine_ls_R_factor_gt 0.0584
_refine_ls_shift/su_max 0.012
_refine_ls_shift/su_mean 0.002
_refine_ls_structure_factor_coef Fsqd
_refine_ls_weighting_details 'calc w=1/[\s^2^(Fo^2^)+(0.1035P)^2^+0.0000P] where P=(Fo^2^+2Fc^2^)/3'
_refine_ls_weighting_scheme calc
_refine_ls_wR_factor_gt 0.1451
_refine_ls_wR_factor_ref 0.1713
_reflns_number_gt 1777
_reflns_number_total 2256
_reflns_threshold_expression >2sigma(I)
_cod_data_source_file om200396k_si_002.cif
_cod_data_source_block cd26304
_cod_depositor_comments
;
The following automatic conversions were performed:

'_symmetry_cell_setting' value 'Monoclinic' changed to 'monoclinic'
according to the built-in table from CIF Core dictionary named
'cif_core.dic' version 2.4.1 from 2010-06-29.

Automatic conversion script
Id: cif_fix_values 1715 2011-07-08 13:25:40Z adriana 
;
_cod_original_sg_symbol_H-M P2(1)/c
_cod_database_code 4063574

loop_
_symmetry_equiv_pos_as_xyz
'x, y, z'
'-x, y+1/2, -z+1/2'
'-x, -y, -z'
'x, -y-1/2, z-1/2'

loop_
_atom_site_label
_atom_site_type_symbol
_atom_site_fract_x
_atom_site_fract_y
_atom_site_fract_z
_atom_site_U_iso_or_equiv
_atom_site_adp_type
_atom_site_occupancy
_atom_site_symmetry_multiplicity
_atom_site_calc_flag
_atom_site_refinement_flags
Y Y 0.18604(5) 0.02564(6) 0.05640(4) 0.0294(3) Uani 1 1 d .
Cl Cl -0.00525(13) 0.13966(17) 0.09864(12) 0.0372(4) Uani 1 1 d .
B1 B 0.2116(7) -0.2724(9) 0.1660(6) 0.0425(17) Uani 1 1 d .
B2 B 0.3781(7) 0.1943(9) 0.0211(8) 0.049(2) Uani 1 1 d .
C1 C 0.2134(6) -0.1478(8) 0.2524(5) 0.0465(16) Uani 1 1 d .
H1 H 0.1526 -0.1467 0.2833 0.056 Uiso 1 1 calc R
C2 C 0.3031(7) -0.0351(8) 0.2867(6) 0.0509(19) Uani 1 1 d .
H2 H 0.3041 0.0379 0.3431 0.061 Uiso 1 1 calc R
C3 C 0.3934(7) -0.0281(8) 0.2386(7) 0.055(2) Uani 1 1 d .
H3 H 0.4524 0.0505 0.2623 0.066 Uiso 1 1 calc R
C4 C 0.3954(6) -0.1370(9) 0.1561(6) 0.0534(18) Uani 1 1 d .
H4 H 0.4573 -0.1317 0.1267 0.064 Uiso 1 1 calc R
C5 C 0.3083(6) -0.2531(8) 0.1162(6) 0.0502(17) Uani 1 1 d .
H5 H 0.3098 -0.3204 0.0574 0.060 Uiso 1 1 calc R
C6 C 0.3081(6) 0.1027(9) -0.0858(6) 0.0508(18) Uani 1 1 d .
H6 H 0.3463 0.0232 -0.1112 0.061 Uiso 1 1 calc R
C7 C 0.1850(7) 0.1367(8) -0.1477(5) 0.0468(16) Uani 1 1 d .
H7 H 0.1433 0.0823 -0.2164 0.056 Uiso 1 1 calc R
C8 C 0.1231(6) 0.2490(8) -0.1099(5) 0.0434(15) Uani 1 1 d .
H8 H 0.0413 0.2693 -0.1538 0.052 Uiso 1 1 calc R
C9 C 0.1814(6) 0.3309(8) -0.0079(6) 0.0463(15) Uani 1 1 d .
H9 H 0.1382 0.4072 0.0147 0.056 Uiso 1 1 calc R
C10 C 0.3036(6) 0.3027(8) 0.0626(6) 0.0460(16) Uani 1 1 d .
H10 H 0.3382 0.3513 0.1349 0.055 Uiso 1 1 calc R
H1A H 0.145(7) -0.371(11) 0.133(7) 0.09(3) Uiso 1 1 d .
H2A H 0.472(5) 0.164(6) 0.059(4) 0.056(14) Uiso 1 1 d .

loop_
_atom_site_aniso_label
_atom_site_aniso_U_11
_atom_site_aniso_U_22
_atom_site_aniso_U_33
_atom_site_aniso_U_23
_atom_site_aniso_U_13
_atom_site_aniso_U_12
Y 0.0162(4) 0.0361(4) 0.0351(4) 0.00136(19) 0.0087(3) 0.00043(19)
Cl 0.0238(8) 0.0485(9) 0.0407(7) -0.0077(6) 0.0137(7) -0.0030(6)
B1 0.042(4) 0.034(4) 0.047(4) -0.002(3) 0.011(4) 0.008(3)
B2 0.027(4) 0.045(4) 0.074(5) 0.019(4) 0.018(4) -0.005(3)
C1 0.035(4) 0.065(5) 0.041(3) 0.011(3) 0.016(3) 0.012(3)
C2 0.043(5) 0.062(5) 0.036(3) -0.003(3) 0.001(3) 0.012(3)
C3 0.025(4) 0.055(4) 0.059(4) 0.004(3) -0.014(4) 0.003(3)
C4 0.019(3) 0.070(5) 0.069(4) 0.015(4) 0.014(3) 0.011(3)
C5 0.042(4) 0.055(4) 0.052(4) 0.004(3) 0.016(3) 0.024(3)
C6 0.051(5) 0.052(4) 0.070(4) 0.016(3) 0.046(4) 0.003(3)
C7 0.051(4) 0.053(4) 0.042(3) 0.007(3) 0.023(3) -0.010(3)
C8 0.033(3) 0.054(4) 0.045(3) 0.007(3) 0.017(3) 0.006(3)
C9 0.038(4) 0.046(4) 0.061(4) 0.005(3) 0.026(3) 0.003(3)
C10 0.039(4) 0.049(4) 0.050(4) -0.004(3) 0.016(3) -0.012(3)

loop_
_atom_type_symbol
_atom_type_description
_atom_type_scat_dispersion_real
_atom_type_scat_dispersion_imag
_atom_type_scat_source
C C 0.0033 0.0016 'International Tables Vol C Tables 4.2.6.8 and 6.1.1.4'
H H 0.0000 0.0000 'International Tables Vol C Tables 4.2.6.8 and 6.1.1.4'
B B 0.0013 0.0007 'International Tables Vol C Tables 4.2.6.8 and 6.1.1.4'
Cl Cl 0.1484 0.1585 'International Tables Vol C Tables 4.2.6.8 and 6.1.1.4'
Y Y -2.7962 3.5667 'International Tables Vol C Tables 4.2.6.8 and 6.1.1.4'

loop_
_geom_angle_atom_site_label_1
_geom_angle_atom_site_label_2
_geom_angle_atom_site_label_3
_geom_angle
_geom_angle_site_symmetry_1
Cl Y C3 138.42(15) 3
Cl Y Cl 79.92(5) 3
C3 Y Cl 118.0(2) .
Cl Y C7 77.85(15) 3
C3 Y C7 122.2(3) .
Cl Y C7 110.23(16) .
Cl Y C8 84.56(15) 3
C3 Y C8 131.9(2) .
Cl Y C8 83.14(14) .
C7 Y C8 29.8(2) .
Cl Y C4 114.05(18) 3
C3 Y C4 29.9(2) .
Cl Y C4 142.33(17) .
C7 Y C4 107.0(2) .
C8 Y C4 131.0(2) .
Cl Y C9 111.74(14) 3
C3 Y C9 108.8(2) .
Cl Y C9 77.52(15) .
C7 Y C9 52.8(2) .
C8 Y C9 29.56(19) .
C4 Y C9 122.7(2) .
Cl Y C2 127.60(17) 3
C3 Y C2 30.2(2) .
Cl Y C2 90.06(17) .
C7 Y C2 151.0(2) .
C8 Y C2 145.5(2) .
C4 Y C2 53.2(2) .
C9 Y C2 115.9(2) .
Cl Y C10 137.54(14) 3
C3 Y C10 80.1(2) .
Cl Y C10 97.98(15) .
C7 Y C10 63.0(2) .
C8 Y C10 53.33(19) .
C4 Y C10 93.5(2) .
C9 Y C10 29.88(18) .
C2 Y C10 94.6(2) .
Cl Y C5 86.39(16) 3
C3 Y C5 53.0(2) .
Cl Y C5 131.30(16) .
C7 Y C5 112.1(2) .
C8 Y C5 141.92(19) .
C4 Y C5 29.4(2) .
C9 Y C5 149.6(2) .
C2 Y C5 62.6(2) .
C10 Y C5 122.1(2) .
Cl Y C6 97.85(16) 3
C3 Y C6 92.6(3) .
Cl Y C6 136.20(16) .
C7 Y C6 29.83(19) .
C8 Y C6 53.3(2) .
C4 Y C6 78.7(2) .
C9 Y C6 62.6(2) .
C2 Y C6 122.4(2) .
C10 Y C6 54.9(2) .
C5 Y C6 91.7(2) .
Cl Y C1 98.56(15) 3
C3 Y C1 52.9(2) .
Cl Y C1 81.57(14) .
C7 Y C1 166.5(2) .
C8 Y C1 163.6(2) .
C4 Y C1 62.3(2) .
C9 Y C1 139.0(2) .
C2 Y C1 29.1(2) .
C10 Y C1 123.3(2) .
C5 Y C1 54.5(2) .
C6 Y C1 141.0(2) .
Y Cl Y 100.08(5) 3
C5 B1 C1 113.9(6) .
C5 B1 Y 70.5(4) .
C1 B1 Y 71.2(4) .
C5 B1 H1A 118(4) .
C1 B1 H1A 128(4) .
Y B1 H1A 124(4) .
C6 B2 C10 115.2(6) .
C6 B2 Y 70.3(4) .
C10 B2 Y 69.8(4) .
C6 B2 H2A 114(3) .
C10 B2 H2A 130(3) .
Y B2 H2A 125(3) .
C2 C1 B1 121.2(7) .
C2 C1 Y 73.8(4) .
B1 C1 Y 77.7(4) .
C2 C1 H1 119.4 .
B1 C1 H1 119.4 .
Y C1 H1 120.1 .
C1 C2 C3 121.3(6) .
C1 C2 Y 77.1(4) .
C3 C2 Y 73.5(4) .
C1 C2 H2 119.4 .
C3 C2 H2 119.4 .
Y C2 H2 121.2 .
C4 C3 C2 120.5(7) .
C4 C3 Y 75.9(4) .
C2 C3 Y 76.3(4) .
C4 C3 H3 119.7 .
C2 C3 H3 119.7 .
Y C3 H3 119.0 .
C5 C4 C3 121.9(7) .
C5 C4 Y 76.7(4) .
C3 C4 Y 74.2(4) .
C5 C4 H4 119.1 .
C3 C4 H4 119.1 .
Y C4 H4 121.1 .
C4 C5 B1 120.9(6) .
C4 C5 Y 73.9(4) .
B1 C5 Y 78.4(4) .
C4 C5 H5 119.5 .
B1 C5 H5 119.5 .
Y C5 H5 119.0 .
C7 C6 B2 119.8(7) .
C7 C6 Y 73.3(4) .
B2 C6 Y 78.8(4) .
C7 C6 H6 120.1 .
B2 C6 H6 120.1 .
Y C6 H6 118.7 .
C8 C7 C6 122.0(6) .
C8 C7 Y 75.2(4) .
C6 C7 Y 76.9(3) .
C8 C7 H7 119.0 .
C6 C7 H7 119.0 .
Y C7 H7 119.8 .
C9 C8 C7 120.7(6) .
C9 C8 Y 76.0(4) .
C7 C8 Y 75.0(4) .
C9 C8 H8 119.6 .
C7 C8 H8 119.6 .
Y C8 H8 120.5 .
C8 C9 C10 121.9(6) .
C8 C9 Y 74.5(4) .
C10 C9 Y 75.5(4) .
C8 C9 H9 119.0 .
C10 C9 H9 119.0 .
Y C9 H9 122.3 .
C9 C10 B2 119.7(6) .
C9 C10 Y 74.6(4) .
B2 C10 Y 79.3(4) .
C9 C10 H10 120.1 .
B2 C10 H10 120.1 .
Y C10 H10 116.7 .

loop_
_geom_bond_atom_site_label_1
_geom_bond_atom_site_label_2
_geom_bond_distance
_geom_bond_site_symmetry_2
Y Cl 2.6738(14) 3
Y C3 2.674(6) .
Y Cl 2.6810(16) .
Y C7 2.689(6) .
Y C8 2.692(6) .
Y C4 2.695(6) .
Y C9 2.710(6) .
Y C2 2.710(6) .
Y C10 2.721(6) .
Y C5 2.730(6) .
Y C6 2.735(6) .
Y B1 2.837(6) .
Y B2 2.850(6) .
Y C1 2.750(6) .
Cl Y 2.6738(14) 3
B1 C5 1.494(10) .
B1 C1 1.500(9) .
B1 H1A 1.12(9) .
B2 C6 1.490(12) .
B2 C10 1.490(11) .
B2 H2A 1.06(5) .
C1 C2 1.373(10) .
C1 H1 0.9300 .
C2 C3 1.401(11) .
C2 H2 0.9300 .
C3 C4 1.385(11) .
C3 H3 0.9300 .
C4 C5 1.376(10) .
C4 H4 0.9300 .
C5 H5 0.9300 .
C6 C7 1.397(9) .
C6 H6 0.9300 .
C7 C8 1.386(10) .
C7 H7 0.9300 .
C8 C9 1.378(9) .
C8 H8 0.9300 .
C9 C10 1.400(8) .
C9 H9 0.9300 .
C10 H10 0.9300 .

loop_
_geom_torsion_atom_site_label_1
_geom_torsion_atom_site_label_2
_geom_torsion_atom_site_label_3
_geom_torsion_atom_site_label_4
_geom_torsion
_geom_torsion_site_symmetry_1
_geom_torsion_site_symmetry_4
Cl Y Cl Y 0.0 3 3
C3 Y Cl Y -140.01(18) . 3
C7 Y Cl Y 72.94(16) . 3
C8 Y Cl Y 85.66(15) . 3
C4 Y Cl Y -116.6(3) . 3
C9 Y Cl Y 115.12(15) . 3
C2 Y Cl Y -128.28(16) . 3
C10 Y Cl Y 137.03(14) . 3
C5 Y Cl Y -76.0(2) . 3
C6 Y Cl Y 90.9(2) . 3
C1 Y Cl Y -100.33(16) . 3
Cl Y B1 C5 103.8(4) 3 .
C3 Y B1 C5 -62.6(4) . .
Cl Y B1 C5 -179.0(4) . .
C7 Y B1 C5 46.6(5) . .
C8 Y B1 C5 82.3(8) . .
C4 Y B1 C5 -29.0(4) . .
C9 Y B1 C5 -102.3(12) . .
C2 Y B1 C5 -96.6(4) . .
C10 Y B1 C5 -60.7(5) . .
C6 Y B1 C5 12.2(5) . .
C1 Y B1 C5 -125.1(6) . .
Cl Y B1 C1 -131.2(4) 3 .
C3 Y B1 C1 62.4(4) . .
Cl Y B1 C1 -54.0(4) . .
C7 Y B1 C1 171.7(4) . .
C8 Y B1 C1 -152.7(6) . .
C4 Y B1 C1 96.0(5) . .
C9 Y B1 C1 22.8(14) . .
C2 Y B1 C1 28.5(4) . .
C10 Y B1 C1 64.3(6) . .
C5 Y B1 C1 125.1(6) . .
C6 Y B1 C1 137.3(4) . .
Cl Y B2 C6 -7.4(5) 3 .
C3 Y B2 C6 130.6(5) . .
Cl Y B2 C6 -117.8(4) . .
C7 Y B2 C6 -30.0(4) . .
C8 Y B2 C6 -63.8(4) . .
C4 Y B2 C6 99.0(5) . .
C9 Y B2 C6 -97.3(5) . .
C2 Y B2 C6 146.0(4) . .
C10 Y B2 C6 -127.8(6) . .
C5 Y B2 C6 82.9(4) . .
C1 Y B2 C6 133.6(4) . .
Cl Y B2 C10 120.4(4) 3 .
C3 Y B2 C10 -101.6(4) . .
Cl Y B2 C10 10.0(5) . .
C7 Y B2 C10 97.8(5) . .
C8 Y B2 C10 64.0(4) . .
C4 Y B2 C10 -133.2(5) . .
C9 Y B2 C10 30.5(4) . .
C2 Y B2 C10 -86.2(4) . .
C5 Y B2 C10 -149.3(4) . .
C6 Y B2 C10 127.8(6) . .
C1 Y B2 C10 -98.6(4) . .
C5 B1 C1 C2 -4.6(9) . .
Y B1 C1 C2 -62.2(6) . .
C5 B1 C1 Y 57.6(5) . .
Cl Y C1 C2 176.0(4) 3 .
C3 Y C1 C2 29.5(4) . .
Cl Y C1 C2 -105.6(4) . .
C7 Y C1 C2 102.6(9) . .
C8 Y C1 C2 -84.1(8) . .
C4 Y C1 C2 63.3(4) . .
C9 Y C1 C2 -45.8(5) . .
C10 Y C1 C2 -11.5(5) . .
C5 Y C1 C2 96.7(5) . .
C6 Y C1 C2 62.1(6) . .
Cl Y C1 B1 48.1(4) 3 .
C3 Y C1 B1 -98.5(5) . .
Cl Y C1 B1 126.5(4) . .
C7 Y C1 B1 -25.4(11) . .
C8 Y C1 B1 147.9(7) . .
C4 Y C1 B1 -64.7(4) . .
C9 Y C1 B1 -173.8(4) . .
C2 Y C1 B1 -128.0(6) . .
C10 Y C1 B1 -139.5(4) . .
C5 Y C1 B1 -31.2(4) . .
C6 Y C1 B1 -65.9(5) . .
B1 C1 C2 C3 2.9(10) . .
Y C1 C2 C3 -61.3(6) . .
B1 C1 C2 Y 64.2(6) . .
Cl Y C2 C1 -4.9(5) 3 .
C3 Y C2 C1 -128.6(6) . .
Cl Y C2 C1 72.3(4) . .
C7 Y C2 C1 -152.1(5) . .
C8 Y C2 C1 150.3(4) . .
C4 Y C2 C1 -98.7(5) . .
C9 Y C2 C1 148.5(4) . .
C10 Y C2 C1 170.4(4) . .
C5 Y C2 C1 -65.6(4) . .
C6 Y C2 C1 -138.8(4) . .
Cl Y C2 C3 123.6(4) 3 .
Cl Y C2 C3 -159.1(4) . .
C7 Y C2 C3 -23.5(7) . .
C8 Y C2 C3 -81.1(5) . .
C4 Y C2 C3 29.8(4) . .
C9 Y C2 C3 -82.9(4) . .
C10 Y C2 C3 -61.1(4) . .
C5 Y C2 C3 62.9(4) . .
C6 Y C2 C3 -10.2(5) . .
C1 Y C2 C3 128.6(6) . .
C1 C2 C3 C4 -1.1(10) . .
Y C2 C3 C4 -64.2(6) . .
C1 C2 C3 Y 63.1(6) . .
Cl Y C3 C4 43.2(6) 3 .
Cl Y C3 C4 150.8(4) . .
C7 Y C3 C4 -66.3(5) . .
C8 Y C3 C4 -101.9(5) . .
C9 Y C3 C4 -123.6(5) . .
C2 Y C3 C4 126.9(7) . .
C10 Y C3 C4 -115.4(5) . .
C5 Y C3 C4 28.5(4) . .
C6 Y C3 C4 -61.7(5) . .
C1 Y C3 C4 98.4(5) . .
Cl Y C3 C2 -83.7(5) 3 .
Cl Y C3 C2 23.9(4) . .
C7 Y C3 C2 166.8(4) . .
C8 Y C3 C2 131.1(4) . .
C4 Y C3 C2 -126.9(7) . .
C9 Y C3 C2 109.5(4) . .
C10 Y C3 C2 117.7(4) . .
C5 Y C3 C2 -98.5(5) . .
C6 Y C3 C2 171.4(4) . .
C1 Y C3 C2 -28.5(4) . .
C2 C3 C4 C5 1.6(10) . .
Y C3 C4 C5 -62.8(6) . .
C2 C3 C4 Y 64.4(6) . .
Cl Y C4 C5 -21.1(5) 3 .
C3 Y C4 C5 129.1(7) . .
Cl Y C4 C5 84.3(5) . .
C7 Y C4 C5 -105.0(4) . .
C8 Y C4 C5 -125.6(4) . .
C9 Y C4 C5 -161.3(4) . .
C2 Y C4 C5 99.0(5) . .
C10 Y C4 C5 -167.8(4) . .
C6 Y C4 C5 -114.7(5) . .
C1 Y C4 C5 66.1(4) . .
Cl Y C4 C3 -150.2(4) 3 .
Cl Y C4 C3 -44.8(6) . .
C7 Y C4 C3 125.9(5) . .
C8 Y C4 C3 105.3(5) . .
C9 Y C4 C3 69.6(5) . .
C2 Y C4 C3 -30.1(4) . .
C10 Y C4 C3 63.1(5) . .
C5 Y C4 C3 -129.1(7) . .
C6 Y C4 C3 116.2(5) . .
C1 Y C4 C3 -63.0(5) . .
C3 C4 C5 B1 -3.8(10) . .
Y C4 C5 B1 -65.4(6) . .
C3 C4 C5 Y 61.6(6) . .
C1 B1 C5 C4 5.1(9) . .
Y B1 C5 C4 63.0(6) . .
C1 B1 C5 Y -58.0(5) . .
Cl Y C5 C4 160.8(4) 3 .
C3 Y C5 C4 -29.0(4) . .
Cl Y C5 C4 -126.0(4) . .
C7 Y C5 C4 85.5(5) . .
C8 Y C5 C4 84.4(5) . .
C9 Y C5 C4 32.1(7) . .
C2 Y C5 C4 -63.0(5) . .
C10 Y C5 C4 14.4(5) . .
C6 Y C5 C4 63.0(5) . .
C1 Y C5 C4 -96.0(5) . .
Cl Y C5 B1 -71.9(4) 3 .
C3 Y C5 B1 98.3(5) . .
Cl Y C5 B1 1.3(5) . .
C7 Y C5 B1 -147.3(4) . .
C8 Y C5 B1 -148.3(4) . .
C4 Y C5 B1 127.3(6) . .
C9 Y C5 B1 159.4(4) . .
C2 Y C5 B1 64.3(4) . .
C10 Y C5 B1 141.6(4) . .
C6 Y C5 B1 -169.7(4) . .
C1 Y C5 B1 31.3(4) . .
C10 B2 C6 C7 8.2(9) . .
Y B2 C6 C7 63.2(5) . .
C10 B2 C6 Y -55.0(5) . .
Cl Y C6 C7 48.1(4) 3 .
C3 Y C6 C7 -172.2(4) . .
Cl Y C6 C7 -35.5(5) . .
C8 Y C6 C7 -29.0(4) . .
C4 Y C6 C7 161.2(5) . .
C9 Y C6 C7 -62.3(4) . .
C2 Y C6 C7 -167.1(4) . .
C10 Y C6 C7 -96.3(5) . .
C5 Y C6 C7 134.7(4) . .
C1 Y C6 C7 162.3(4) . .
Cl Y C6 B2 174.2(4) 3 .
C3 Y C6 B2 -46.2(4) . .
Cl Y C6 B2 90.6(4) . .
C7 Y C6 B2 126.0(6) . .
C8 Y C6 B2 97.0(5) . .
C4 Y C6 B2 -72.8(4) . .
C9 Y C6 B2 63.7(4) . .
C2 Y C6 B2 -41.0(5) . .
C10 Y C6 B2 29.7(4) . .
C5 Y C6 B2 -99.2(4) . .
C1 Y C6 B2 -71.7(5) . .
B2 C6 C7 C8 -3.1(10) . .
Y C6 C7 C8 63.0(6) . .
B2 C6 C7 Y -66.1(6) . .
Cl Y C7 C8 100.4(4) 3 .
C3 Y C7 C8 -119.4(4) . .
Cl Y C7 C8 26.1(4) . .
C4 Y C7 C8 -147.9(4) . .
C9 Y C7 C8 -29.3(4) . .
C2 Y C7 C8 -105.7(5) . .
C10 Y C7 C8 -62.7(4) . .
C5 Y C7 C8 -178.6(4) . .
C6 Y C7 C8 -128.6(6) . .
C1 Y C7 C8 176.2(8) . .
Cl Y C7 C6 -131.0(4) 3 .
C3 Y C7 C6 9.2(5) . .
Cl Y C7 C6 154.6(4) . .
C8 Y C7 C6 128.6(6) . .
C4 Y C7 C6 -19.3(5) . .
C9 Y C7 C6 99.3(5) . .
C2 Y C7 C6 22.9(7) . .
C10 Y C7 C6 65.9(4) . .
C5 Y C7 C6 -50.0(5) . .
C1 Y C7 C6 -55.2(10) . .
C6 C7 C8 C9 -0.7(10) . .
Y C7 C8 C9 63.2(6) . .
C6 C7 C8 Y -63.8(6) . .
Cl Y C8 C9 157.2(4) 3 .
C3 Y C8 C9 -45.1(5) . .
Cl Y C8 C9 76.8(4) . .
C7 Y C8 C9 -127.8(6) . .
C4 Y C8 C9 -85.4(5) . .
C2 Y C8 C9 -3.3(6) . .
C10 Y C8 C9 -28.5(4) . .
C5 Y C8 C9 -125.7(4) . .
C6 Y C8 C9 -98.7(5) . .
C1 Y C8 C9 55.4(9) . .
Cl Y C8 C7 -75.0(4) 3 .
C3 Y C8 C7 82.6(5) . .
Cl Y C8 C7 -155.5(4) . .
C4 Y C8 C7 42.4(5) . .
C9 Y C8 C7 127.8(6) . .
C2 Y C8 C7 124.5(5) . .
C10 Y C8 C7 99.2(5) . .
C5 Y C8 C7 2.0(6) . .
C6 Y C8 C7 29.0(4) . .
C1 Y C8 C7 -176.9(6) . .
C7 C8 C9 C10 -1.3(10) . .
Y C8 C9 C10 61.4(6) . .
C7 C8 C9 Y -62.7(6) . .
Cl Y C9 C8 -24.5(4) 3 .
C3 Y C9 C8 146.1(4) . .
Cl Y C9 C8 -98.2(4) . .
C7 Y C9 C8 29.6(4) . .
C4 Y C9 C8 116.6(4) . .
C2 Y C9 C8 177.9(4) . .
C10 Y C9 C8 129.7(6) . .
C5 Y C9 C8 98.5(5) . .
C6 Y C9 C8 63.2(4) . .
C1 Y C9 C8 -159.2(4) . .
Cl Y C9 C10 -154.2(3) 3 .
C3 Y C9 C10 16.4(5) . .
Cl Y C9 C10 132.1(4) . .
C7 Y C9 C10 -100.1(4) . .
C8 Y C9 C10 -129.7(6) . .
C4 Y C9 C10 -13.1(5) . .
C2 Y C9 C10 48.2(5) . .
C5 Y C9 C10 -31.2(6) . .
C6 Y C9 C10 -66.6(4) . .
C1 Y C9 C10 71.1(5) . .
C8 C9 C10 B2 6.9(10) . .
Y C9 C10 B2 67.8(6) . .
C8 C9 C10 Y -60.9(6) . .
C6 B2 C10 C9 -10.0(9) . .
Y B2 C10 C9 -65.3(5) . .
C6 B2 C10 Y 55.3(5) . .
Cl Y C10 C9 36.8(5) 3 .
C3 Y C10 C9 -164.2(4) . .
Cl Y C10 C9 -47.0(4) . .
C7 Y C10 C9 61.7(4) . .
C8 Y C10 C9 28.2(4) . .
C4 Y C10 C9 169.0(4) . .
C2 Y C10 C9 -137.7(4) . .
C5 Y C10 C9 162.0(4) . .
C6 Y C10 C9 95.4(4) . .
C1 Y C10 C9 -132.1(4) . .
Cl Y C10 B2 -88.3(4) 3 .
C3 Y C10 B2 70.7(4) . .
Cl Y C10 B2 -172.1(4) . .
C7 Y C10 B2 -63.4(4) . .
C8 Y C10 B2 -96.9(4) . .
C4 Y C10 B2 43.9(4) . .
C9 Y C10 B2 -125.1(6) . .
C2 Y C10 B2 97.2(4) . .
C5 Y C10 B2 36.9(5) . .
C6 Y C10 B2 -29.7(4) . .
C1 Y C10 B2 102.8(4) . .
